data_4307519
loop_
_publ_author_name
'Loreto Ballester'
'Angel Guti\'errez'
'M. Felisa Perpi\~n\'an'
'Ana E. S\'anchez'
'Marina Fonari'
'Maria Gdaniec'

_publ_contact_author_address
;Departamento de Qu\'imica Inorg\'anica I
Facultad de Ciencias Qu\'imicas
Universidad Complutense
E-28040 Madrid
Spain
;
_publ_contact_author_email alonso@quim.ucm.es
_publ_contact_author_fax +34913944352
_publ_contact_author_name 'Angel Guti\'errez'
_publ_section_title
;
Hexaazamacrocyclic Nickel and Copper Complexes and their Reactivity with
Tetracyanoquinodimethane
;
_journal_name_full 'Inorganic Chemistry'
_journal_page_first 3946
_journal_page_last 3955
_journal_paper_doi 10.1021/ic062016h
_journal_volume 46
_journal_year 2007
_chemical_formula_sum 'C12 H32 Cl2 Cu N6 O'
_chemical_formula_weight 410.88
_chemical_name_systematic
;
 ?
;
_space_group_IT_number 14
_symmetry_cell_setting monoclinic
_symmetry_space_group_name_Hall '-P 2yn'
_symmetry_space_group_name_H-M 'P 1 21/n 1'
_atom_sites_solution_hydrogens geom
_atom_sites_solution_primary direct
_atom_sites_solution_secondary difmap
_audit_creation_method SHELXL-97
_cell_angle_alpha 90.00
_cell_angle_beta 97.627(2)
_cell_angle_gamma 90.00
_cell_formula_units_Z 4
_cell_length_a 13.1690(12)
_cell_length_b 9.3466(9)
_cell_length_c 15.2323(14)
_cell_measurement_temperature 293(2)
_cell_volume 1858.3(3)
_computing_structure_refinement 'SHELXL-97 (Sheldrick, 1997)'
_diffrn_ambient_temperature 293(2)
_diffrn_measured_fraction_theta_full 0.920
_diffrn_measured_fraction_theta_max 0.920
_diffrn_radiation_monochromator graphite
_diffrn_radiation_source 'fine-focus sealed tube'
_diffrn_radiation_type MoK\a
_diffrn_radiation_wavelength 0.71073
_diffrn_reflns_av_R_equivalents 0.0684
_diffrn_reflns_av_sigmaI/netI 0.1260
_diffrn_reflns_limit_h_max 17
_diffrn_reflns_limit_h_min -8
_diffrn_reflns_limit_k_max 11
_diffrn_reflns_limit_k_min -12
_diffrn_reflns_limit_l_max 20
_diffrn_reflns_limit_l_min -20
_diffrn_reflns_number 11667
_diffrn_reflns_theta_full 28.82
_diffrn_reflns_theta_max 28.82
_diffrn_reflns_theta_min 1.92
_exptl_absorpt_coefficient_mu 1.473
_exptl_crystal_density_diffrn 1.469
_exptl_crystal_density_method 'not measured'
_exptl_crystal_F_000 868
_refine_diff_density_max 0.406
_refine_diff_density_min -0.607
_refine_diff_density_rms 0.083
_refine_ls_extinction_method none
_refine_ls_goodness_of_fit_ref 0.838
_refine_ls_hydrogen_treatment mixed
_refine_ls_matrix_type full
_refine_ls_number_parameters 201
_refine_ls_number_reflns 4467
_refine_ls_number_restraints 0
_refine_ls_restrained_S_all 0.838
_refine_ls_R_factor_all 0.1228
_refine_ls_R_factor_gt 0.0432
_refine_ls_shift/su_max 0.009
_refine_ls_shift/su_mean 0.001
_refine_ls_structure_factor_coef Fsqd
_refine_ls_weighting_details 'calc w=1/[\s^2^(Fo^2^)+(0.0314P)^2^+0.0000P] where P=(Fo^2^+2Fc^2^)/3'
_refine_ls_weighting_scheme calc
_refine_ls_wR_factor_gt 0.0766
_refine_ls_wR_factor_ref 0.0960
_reflns_number_gt 2143
_reflns_number_total 4467
_reflns_threshold_expression >2sigma(I)
_cod_data_source_file ic062016h-file004_3.cif
_cod_data_source_block Cu18aneN6_3
_cod_database_code 4307519

loop_
_symmetry_equiv_pos_as_xyz
'x, y, z'
'-x+1/2, y+1/2, -z+1/2'
'-x, -y, -z'
'x-1/2, -y-1/2, z-1/2'

loop_
_atom_site_label
_atom_site_type_symbol
_atom_site_fract_x
_atom_site_fract_y
_atom_site_fract_z
_atom_site_U_iso_or_equiv
_atom_site_adp_type
_atom_site_occupancy
_atom_site_symmetry_multiplicity
_atom_site_calc_flag
_atom_site_refinement_flags
_atom_site_disorder_assembly
_atom_site_disorder_group
Cu1 Cu 0.51462(4) 0.27528(5) 0.76902(3) 0.02968(14) Uani 1 1 d . . .
Cl1 Cl 0.76772(9) 0.37761(12) 0.62908(7) 0.0528(3) Uani 1 1 d . . .
Cl2 Cl 0.28406(8) 0.55521(12) 0.86000(7) 0.0539(3) Uani 1 1 d . . .
O1 O 0.1663(3) 0.3265(4) 0.9674(2) 0.0846(12) Uani 1 1 d . . .
H01 H 0.2159 0.2672 1.0050 0.16(3) Uiso 1 1 d R . .
H02 H 0.2055 0.3538 0.9255 0.20(4) Uiso 1 1 d R . .
C1 C 0.5351(3) 0.5839(4) 0.7772(3) 0.0447(11) Uani 1 1 d . . .
H1A H 0.5761 0.6698 0.7751 0.054 Uiso 1 1 calc R . .
H1B H 0.5019 0.5876 0.8302 0.054 Uiso 1 1 calc R . .
C2 C 0.4557(3) 0.5776(4) 0.6969(3) 0.0493(12) Uani 1 1 d . . .
H2A H 0.4040 0.6502 0.7013 0.059 Uiso 1 1 calc R . .
H2B H 0.4875 0.5969 0.6442 0.059 Uiso 1 1 calc R . .
C3 C 0.3906(3) 0.3773(4) 0.5987(3) 0.0453(11) Uani 1 1 d . . .
H3A H 0.3612 0.4508 0.5581 0.054 Uiso 1 1 calc R . .
H3B H 0.3430 0.2977 0.5956 0.054 Uiso 1 1 calc R . .
C4 C 0.4923(3) 0.3274(4) 0.5721(2) 0.0442(11) Uani 1 1 d . . .
H4A H 0.4803 0.2842 0.5137 0.053 Uiso 1 1 calc R . .
H4B H 0.5368 0.4094 0.5688 0.053 Uiso 1 1 calc R . .
C5 C 0.5096(3) 0.0757(4) 0.6155(2) 0.0388(10) Uani 1 1 d . . .
H5A H 0.5590 0.0274 0.5839 0.047 Uiso 1 1 calc R . .
H5B H 0.4443 0.0768 0.5777 0.047 Uiso 1 1 calc R . .
C6 C 0.4989(3) -0.0051(4) 0.6999(2) 0.0374(10) Uani 1 1 d . . .
H6A H 0.4630 -0.0947 0.6865 0.045 Uiso 1 1 calc R . .
H6B H 0.5658 -0.0257 0.7323 0.045 Uiso 1 1 calc R . .
C7 C 0.4186(3) 0.0285(4) 0.8370(2) 0.0447(11) Uani 1 1 d . . .
H7A H 0.4811 -0.0071 0.8710 0.054 Uiso 1 1 calc R . .
H7B H 0.3698 -0.0495 0.8272 0.054 Uiso 1 1 calc R . .
C8 C 0.3744(3) 0.1510(4) 0.8854(3) 0.0487(12) Uani 1 1 d . . .
H8A H 0.3067 0.1743 0.8555 0.058 Uiso 1 1 calc R . .
H8B H 0.3672 0.1210 0.9452 0.058 Uiso 1 1 calc R . .
C9 C 0.5169(3) 0.2887(5) 0.9678(3) 0.0536(12) Uani 1 1 d . . .
H9A H 0.4856 0.2611 1.0194 0.064 Uiso 1 1 calc R . .
H9B H 0.5396 0.3871 0.9760 0.064 Uiso 1 1 calc R . .
C10 C 0.6090(3) 0.1943(4) 0.9618(2) 0.0499(12) Uani 1 1 d . . .
H10A H 0.6635 0.2214 1.0081 0.060 Uiso 1 1 calc R . .
H10B H 0.5907 0.0958 0.9723 0.060 Uiso 1 1 calc R . .
C11 C 0.7278(3) 0.3096(5) 0.8695(3) 0.0517(12) Uani 1 1 d . . .
H11A H 0.7652 0.2856 0.8208 0.062 Uiso 1 1 calc R . .
H11B H 0.7756 0.3077 0.9238 0.062 Uiso 1 1 calc R . .
C12 C 0.6833(3) 0.4575(4) 0.8557(3) 0.0517(12) Uani 1 1 d . . .
H12A H 0.6558 0.4884 0.9086 0.062 Uiso 1 1 calc R . .
H12B H 0.7366 0.5242 0.8446 0.062 Uiso 1 1 calc R . .
N1 N 0.6018(2) 0.4568(3) 0.7800(2) 0.0364(8) Uani 1 1 d . . .
H1 H 0.6336 0.4607 0.7306 0.044 Uiso 1 1 calc R . .
N2 N 0.4069(2) 0.4346(3) 0.6894(2) 0.0389(8) Uani 1 1 d . . .
H2 H 0.3461 0.4378 0.7117 0.047 Uiso 1 1 calc R . .
N3 N 0.5435(2) 0.2232(3) 0.63537(19) 0.0373(8) Uani 1 1 d . . .
H3 H 0.6122 0.2281 0.6334 0.045 Uiso 1 1 calc R . .
N4 N 0.4400(2) 0.0886(3) 0.75232(18) 0.0307(8) Uani 1 1 d . . .
H4 H 0.3786 0.1062 0.7191 0.037 Uiso 1 1 calc R . .
N5 N 0.4398(3) 0.2798(3) 0.8890(2) 0.0424(8) Uani 1 1 d . . .
H5 H 0.3991 0.3587 0.8872 0.051 Uiso 1 1 calc R . .
N6 N 0.6476(2) 0.2036(3) 0.87501(19) 0.0400(8) Uani 1 1 d . . .
H6 H 0.6704 0.1161 0.8602 0.048 Uiso 1 1 calc R . .

loop_
_atom_site_aniso_label
_atom_site_aniso_U_11
_atom_site_aniso_U_22
_atom_site_aniso_U_33
_atom_site_aniso_U_23
_atom_site_aniso_U_13
_atom_site_aniso_U_12
Cu1 0.0345(3) 0.0299(2) 0.0249(2) 0.0019(2) 0.00518(19) 0.0009(2)
Cl1 0.0491(8) 0.0504(7) 0.0608(8) -0.0039(6) 0.0139(6) -0.0158(6)
Cl2 0.0395(7) 0.0623(8) 0.0590(8) -0.0058(6) 0.0031(6) 0.0140(6)
O1 0.059(2) 0.125(3) 0.073(2) 0.032(2) 0.020(2) 0.020(2)
C1 0.045(3) 0.030(2) 0.058(3) 0.001(2) 0.004(2) -0.003(2)
C2 0.050(3) 0.039(3) 0.059(3) 0.006(2) 0.006(2) 0.003(2)
C3 0.045(3) 0.050(3) 0.037(3) 0.011(2) -0.005(2) -0.004(2)
C4 0.048(3) 0.060(3) 0.025(2) 0.008(2) 0.005(2) -0.004(2)
C5 0.044(3) 0.042(3) 0.031(2) -0.0072(19) 0.0058(19) -0.003(2)
C6 0.044(3) 0.026(2) 0.040(2) -0.0050(18) -0.002(2) -0.0005(19)
C7 0.058(3) 0.042(3) 0.035(2) 0.010(2) 0.011(2) -0.009(2)
C8 0.046(3) 0.062(3) 0.040(3) 0.016(2) 0.017(2) 0.004(2)
C9 0.071(4) 0.056(3) 0.034(3) -0.009(2) 0.005(2) 0.014(3)
C10 0.066(3) 0.055(3) 0.026(2) 0.004(2) -0.005(2) 0.018(2)
C11 0.039(3) 0.059(3) 0.052(3) -0.002(2) -0.012(2) 0.001(2)
C12 0.045(3) 0.047(3) 0.060(3) -0.007(2) -0.007(2) -0.011(2)
N1 0.037(2) 0.036(2) 0.035(2) -0.0015(15) -0.0004(16) 0.0010(16)
N2 0.034(2) 0.040(2) 0.043(2) 0.0025(16) 0.0082(16) -0.0068(17)
N3 0.032(2) 0.046(2) 0.0343(18) 0.0048(17) 0.0035(15) -0.0055(17)
N4 0.0278(19) 0.0384(19) 0.0259(17) 0.0063(15) 0.0030(14) -0.0015(15)
N5 0.049(2) 0.040(2) 0.039(2) 0.0020(17) 0.0068(17) 0.0100(19)
N6 0.050(2) 0.034(2) 0.0344(19) -0.0050(15) 0.0016(17) 0.0066(17)

loop_
_atom_type_symbol
_atom_type_description
_atom_type_scat_dispersion_real
_atom_type_scat_dispersion_imag
_atom_type_scat_source
C C 0.0033 0.0016 'International Tables Vol C Tables 4.2.6.8 and 6.1.1.4'
H H 0.0000 0.0000 'International Tables Vol C Tables 4.2.6.8 and 6.1.1.4'
N N 0.0061 0.0033 'International Tables Vol C Tables 4.2.6.8 and 6.1.1.4'
Cl Cl 0.1484 0.1585 'International Tables Vol C Tables 4.2.6.8 and 6.1.1.4'
Cu Cu 0.3201 1.2651 'International Tables Vol C Tables 4.2.6.8 and 6.1.1.4'
O O 0.0106 0.0060 'International Tables Vol C Tables 4.2.6.8 and 6.1.1.4'

loop_
_geom_angle_atom_site_label_1
_geom_angle_atom_site_label_2
_geom_angle_atom_site_label_3
_geom_angle
_geom_angle_site_symmetry_1
_geom_angle_site_symmetry_3
_geom_angle_publ_flag
N4 Cu1 N1 174.41(12) . . ?
N4 Cu1 N3 80.22(11) . . ?
N1 Cu1 N3 95.54(12) . . ?
N4 Cu1 N5 81.68(12) . . ?
N1 Cu1 N5 103.03(12) . . ?
N3 Cu1 N5 160.03(12) . . ?
N4 Cu1 N2 103.89(12) . . ?
N1 Cu1 N2 78.76(11) . . ?
N3 Cu1 N2 79.81(11) . . ?
N5 Cu1 N2 96.52(11) . . ?
N4 Cu1 N6 98.61(11) . . ?
N1 Cu1 N6 79.55(12) . . ?
N3 Cu1 N6 112.18(11) . . ?
N5 Cu1 N6 78.82(11) . . ?
N2 Cu1 N6 156.14(11) . . ?
N1 C1 C2 109.9(3) . . ?
N2 C2 C1 110.3(3) . . ?
N2 C3 C4 109.8(3) . . ?
N3 C4 C3 111.8(3) . . ?
N3 C5 C6 110.7(3) . . ?
N4 C6 C5 106.2(3) . . ?
N4 C7 C8 105.6(3) . . ?
N5 C8 C7 111.9(3) . . ?
N5 C9 C10 113.0(3) . . ?
N6 C10 C9 113.1(3) . . ?
N6 C11 C12 111.2(3) . . ?
N1 C12 C11 109.6(3) . . ?
C12 N1 C1 113.0(3) . . ?
C12 N1 Cu1 114.4(2) . . ?
C1 N1 Cu1 110.0(2) . . ?
C3 N2 C2 114.1(3) . . ?
C3 N2 Cu1 105.3(2) . . ?
C2 N2 Cu1 108.3(2) . . ?
C5 N3 C4 112.8(3) . . ?
C5 N3 Cu1 108.5(2) . . ?
C4 N3 Cu1 110.1(2) . . ?
C7 N4 C6 115.1(3) . . ?
C7 N4 Cu1 111.7(2) . . ?
C6 N4 Cu1 107.6(2) . . ?
C9 N5 C8 114.4(3) . . ?
C9 N5 Cu1 110.2(2) . . ?
C8 N5 Cu1 106.1(2) . . ?
C11 N6 C10 115.3(3) . . ?
C11 N6 Cu1 104.5(2) . . ?
C10 N6 Cu1 108.8(2) . . ?

loop_
_geom_bond_atom_site_label_1
_geom_bond_atom_site_label_2
_geom_bond_distance
_geom_bond_site_symmetry_2
_geom_bond_publ_flag
Cu1 N4 2.002(3) . ?
Cu1 N1 2.043(3) . ?
Cu1 N3 2.175(3) . ?
Cu1 N5 2.189(3) . ?
Cu1 N2 2.290(3) . ?
Cu1 N6 2.318(3) . ?
C1 N1 1.474(4) . ?
C1 C2 1.501(5) . ?
C2 N2 1.481(5) . ?
C3 N2 1.471(4) . ?
C3 C4 1.523(5) . ?
C4 N3 1.470(4) . ?
C5 N3 1.468(4) . ?
C5 C6 1.514(5) . ?
C6 N4 1.474(4) . ?
C7 N4 1.468(4) . ?
C7 C8 1.519(5) . ?
C8 N5 1.478(5) . ?
C9 N5 1.468(5) . ?
C9 C10 1.512(5) . ?
C10 N6 1.481(4) . ?
C11 N6 1.458(5) . ?
C11 C12 1.506(5) . ?
C12 N1 1.468(5) . ?
